data_4329382
loop_
_publ_author_name
'Lang Zhao'
'Shufang Xue'
'Jinkui Tang'

_publ_section_title
;
 A Dodecanuclear Dysprosium Wheel Assembled by Six Vertex-Sharing Dy3
 Triangles Exhibiting Slow Magnetic Relaxation
;
_journal_name_full 'Inorganic Chemistry'
_journal_page_first 5994
_journal_page_last 5996
_journal_paper_doi 10.1021/ic3005807
_journal_volume 51
_journal_year 2012
_chemical_formula_sum 'C252 H292 Cl4 Dy24 N36 O124'
_chemical_formula_weight 9851.02
_chemical_name_systematic
; 
 ? 
;
_space_group_IT_number 12
_symmetry_cell_setting monoclinic
_symmetry_space_group_name_Hall '-C 2y'
_symmetry_space_group_name_H-M 'C 1 2/m 1'
_atom_sites_solution_hydrogens geom
_atom_sites_solution_primary direct
_atom_sites_solution_secondary difmap
_audit_creation_method SHELXL-97
_cell_angle_alpha 90.00
_cell_angle_beta 104.709(2)
_cell_angle_gamma 90.00
_cell_formula_units_Z 2
_cell_length_a 31.6887(18)
_cell_length_b 22.8539(18)
_cell_length_c 25.1440(17)
_cell_measurement_reflns_used 9909
_cell_measurement_temperature 185(2)
_cell_measurement_theta_max 20.96
_cell_measurement_theta_min 2.24
_cell_volume 17613(2)
_computing_structure_refinement 'SHELXL-97 (Sheldrick, 1997)'
_computing_structure_solution 'SHELXS-97 (Sheldrick, 1990)'
_diffrn_ambient_temperature 185(2)
_diffrn_measured_fraction_theta_full 0.996
_diffrn_measured_fraction_theta_max 0.996
_diffrn_radiation_monochromator graphite
_diffrn_radiation_source 'fine-focus sealed tube'
_diffrn_radiation_type MoK\a
_diffrn_radiation_wavelength 0.71073
_diffrn_reflns_av_R_equivalents 0.0541
_diffrn_reflns_av_sigmaI/netI 0.0600
_diffrn_reflns_limit_h_max 37
_diffrn_reflns_limit_h_min -25
_diffrn_reflns_limit_k_max 27
_diffrn_reflns_limit_k_min -27
_diffrn_reflns_limit_l_max 30
_diffrn_reflns_limit_l_min -29
_diffrn_reflns_number 45013
_diffrn_reflns_theta_full 25.09
_diffrn_reflns_theta_max 25.09
_diffrn_reflns_theta_min 1.11
_exptl_absorpt_coefficient_mu 5.134
_exptl_absorpt_correction_T_max 0.4119
_exptl_absorpt_correction_T_min 0.3175
_exptl_absorpt_correction_type multi-scan
_exptl_crystal_density_diffrn 1.858
_exptl_crystal_F_000 9400
_exptl_crystal_size_max 0.29
_exptl_crystal_size_mid 0.26
_exptl_crystal_size_min 0.21
_refine_diff_density_max 2.366
_refine_diff_density_min -2.038
_refine_diff_density_rms 0.238
_refine_ls_extinction_method none
_refine_ls_goodness_of_fit_ref 1.119
_refine_ls_hydrogen_treatment constr
_refine_ls_matrix_type full
_refine_ls_number_parameters 974
_refine_ls_number_reflns 16043
_refine_ls_number_restraints 746
_refine_ls_restrained_S_all 1.130
_refine_ls_R_factor_all 0.0997
_refine_ls_R_factor_gt 0.0744
_refine_ls_shift/su_max 0.002
_refine_ls_shift/su_mean 0.000
_refine_ls_structure_factor_coef Fsqd
_refine_ls_weighting_details 'calc w=1/[\s^2^(Fo^2^)+(0.1357P)^2^+92.7053P] where P=(Fo^2^+2Fc^2^)/3'
_refine_ls_weighting_scheme calc
_refine_ls_wR_factor_gt 0.2170
_refine_ls_wR_factor_ref 0.2351
_reflns_number_gt 11069
_reflns_number_total 16043
_reflns_threshold_expression >2sigma(I)
_cod_data_source_file ic3005807_si_002_1.cif
_cod_data_source_block Dy12
_cod_database_code 4329382

loop_
_symmetry_equiv_pos_as_xyz
'x, y, z'
'-x, y, -z'
'x+1/2, y+1/2, z'
'-x+1/2, y+1/2, -z'
'-x, -y, -z'
'x, -y, z'
'-x+1/2, -y+1/2, -z'
'x+1/2, -y+1/2, z'

loop_
_atom_site_label
_atom_site_type_symbol
_atom_site_fract_x
_atom_site_fract_y
_atom_site_fract_z
_atom_site_U_iso_or_equiv
_atom_site_adp_type
_atom_site_occupancy
_atom_site_symmetry_multiplicity
_atom_site_calc_flag
_atom_site_refinement_flags
_atom_site_disorder_group
Dy1 Dy 1.0000 0.33161(3) 0.5000 0.0511(3) Uani 1 2 d S .
Dy2 Dy 0.903048(16) 0.41944(2) 0.52094(3) 0.03905(18) Uani 1 1 d . .
Dy3 Dy 0.94161(3) 0.5000 0.65380(4) 0.0529(3) Uani 1 2 d S .
Dy4 Dy 1.09449(2) 0.35729(3) 0.61830(3) 0.0664(3) Uani 1 1 d . .
Dy5 Dy 1.00052(2) 0.91695(3) 1.12974(3) 0.0534(2) Uani 1 1 d . .
Dy6 Dy 1.0000 0.8309(13) 1.0000 0.044(6) Uani 0.25 2 d SPU 1
Dy6A Dy 0.9888(2) 0.8357(4) 0.9979(4) 0.0363(9) Uani 0.38 1 d PU 2
Dy7 Dy 0.8912(3) 1.0000 1.1021(4) 0.052(2) Uani 0.25 2 d SPDU 1
Dy7A Dy 0.89868(11) 0.98159(15) 1.11755(14) 0.0442(7) Uani 0.38 1 d PU 2
Dy8 Dy 0.88776(8) 0.87250(11) 0.88950(12) 0.0564(6) Uani 0.50 1 d PU 1
Dy8A Dy 0.90171(7) 0.85660(11) 0.90172(12) 0.0486(5) Uani 0.50 1 d PU 2
O1 O 0.9726(4) 0.2438(5) 0.5445(6) 0.088(4) Uani 1 1 d . .
O2 O 0.9374(3) 0.2858(4) 0.4463(5) 0.076(3) Uani 1 1 d . .
O3 O 0.8770(3) 0.3196(4) 0.5412(5) 0.063(3) Uani 1 1 d . .
O4 O 0.8645(3) 0.3662(4) 0.4436(4) 0.061(3) Uani 1 1 d . .
O5 O 0.8878(3) 0.4355(4) 0.6064(4) 0.051(2) Uani 1 1 d . .
O6 O 0.8214(3) 0.4277(4) 0.5216(5) 0.065(3) Uani 1 1 d . .
O7 O 0.9456(3) 0.5000 0.5619(5) 0.039(3) Uani 1 2 d S .
O8 O 1.0513(2) 0.4017(3) 0.5369(3) 0.0400(19) Uani 1 1 d . .
O9 O 1.0964(3) 0.4526(5) 0.6404(4) 0.068(3) Uani 1 1 d . .
O10 O 1.0397(3) 0.5000 0.5859(5) 0.041(3) Uani 1 2 d S .
O11 O 0.9819(3) 0.5826(5) 0.6504(4) 0.068(3) Uani 1 1 d . .
O12 O 0.9684(3) 0.6278(4) 0.5709(4) 0.054(2) Uani 1 1 d . .
O13 O 1.0279(3) 0.6484(4) 0.6343(4) 0.066(3) Uani 1 1 d . .
O14 O 0.8789(3) 0.5000 0.4740(5) 0.046(3) Uani 1 2 d S .
O15 O 1.0190(4) 0.8190(4) 0.8313(4) 0.069(3) Uani 1 1 d . .
O16 O 0.9420(3) 0.8516(4) 0.8399(4) 0.063(3) Uani 1 1 d . .
O17 O 1.0233(7) 0.7382(8) 0.9498(7) 0.135(6) Uani 1 1 d U .
O18 O 0.9391(5) 0.7911(6) 0.9401(6) 0.115(5) Uani 1 1 d U .
O19 O 1.0159(5) 0.9261(6) 1.2345(6) 0.106(4) Uani 1 1 d U .
O20 O 0.9413(4) 0.9372(5) 1.1664(5) 0.093(4) Uani 1 1 d U .
O21 O 0.9644(4) 1.0000 1.0901(5) 0.051(3) Uani 1 2 d S .
O22 O 1.0466(4) 1.0000 1.1486(5) 0.058(3) Uani 1 2 d S .
O23 O 1.1081(3) 0.9519(5) 1.1448(5) 0.087(3) Uani 1 1 d U .
C64 C 0.9171(4) 0.8779(7) 1.0378(5) 0.038(3) Uani 0.50 1 d PDU 1
O24 O 0.9583(3) 0.8672(5) 1.0561(5) 0.020(2) Uani 0.50 1 d PDU 1
O25 O 0.9000(5) 0.9006(7) 1.0738(6) 0.047(3) Uani 0.50 1 d PDU 1
O26 O 0.8972(4) 0.8654(7) 0.9890(5) 0.043(3) Uani 0.50 1 d PDU 1
C64A C 0.8922(10) 0.9675(15) 0.9948(16) 0.077(4) Uani 0.50 1 d PU 2
O24A O 0.9285(5) 1.0000 0.9845(7) 0.077(3) Uani 1 2 d SU 2
O25A O 0.8766(6) 0.9773(9) 1.0306(10) 0.077(4) Uani 0.50 1 d PU 2
O26A O 0.8744(6) 0.9249(10) 0.9578(10) 0.079(4) Uani 0.50 1 d PU 2
O27 O 0.9635(3) 0.9063(4) 0.9394(4) 0.050(2) Uani 1 1 d . .
N1 N 0.8869(6) 0.2574(9) 0.3369(8) 0.109(5) Uani 1 1 d U .
N2 N 0.8903(5) 0.3646(8) 0.2758(7) 0.098(5) Uani 1 1 d U .
N3 N 0.8259(5) 0.3553(8) 0.3367(8) 0.097(5) Uani 1 1 d U .
N4 N 0.9967(8) 0.5000 0.7471(11) 0.110(8) Uani 1 2 d SU .
N5 N 0.9184(5) 0.4342(6) 0.7231(6) 0.072(4) Uani 1 1 d U .
N6 N 0.8501(5) 0.8392(6) 0.8016(6) 0.077(4) Uani 1 1 d U .
C1 C 0.9918(6) 0.2253(9) 0.5999(9) 0.098(6) Uani 1 1 d U .
H1A H 0.9763 0.1907 0.6082 0.148 Uiso 1 1 calc R .
H1B H 0.9896 0.2569 0.6253 0.148 Uiso 1 1 calc R .
H1C H 1.0226 0.2155 0.6039 0.148 Uiso 1 1 calc R .
C2 C 0.9427(4) 0.2084(5) 0.5111(5) 0.074(4) Uani 1 1 d GU .
C3 C 0.9292(5) 0.1543(6) 0.5254(6) 0.127(8) Uani 1 1 d GU .
H3A H 0.9405 0.1396 0.5616 0.152 Uiso 1 1 calc R .
C4 C 0.8993(5) 0.1218(6) 0.4871(7) 0.148(10) Uani 1 1 d GU .
H4A H 0.8900 0.0847 0.4969 0.178 Uiso 1 1 calc R .
C5 C 0.8828(5) 0.1434(6) 0.4345(7) 0.109(7) Uani 1 1 d GU .
H5A H 0.8622 0.1210 0.4082 0.131 Uiso 1 1 calc R .
C6 C 0.8962(4) 0.1974(6) 0.4201(6) 0.096(6) Uani 1 1 d GU .
C7 C 0.9261(4) 0.2300(5) 0.4584(5) 0.078(5) Uani 1 1 d GU .
C8 C 0.8821(6) 0.2105(9) 0.3637(9) 0.091(5) Uani 1 1 d U .
H8A H 0.8665 0.1799 0.3416 0.109 Uiso 1 1 calc R .
C9 C 0.8711(8) 0.2589(11) 0.2762(11) 0.125(8) Uani 1 1 d U .
H9A H 0.8773 0.2209 0.2609 0.150 Uiso 1 1 calc R .
H9B H 0.8391 0.2649 0.2657 0.150 Uiso 1 1 calc R .
C10 C 0.8912(9) 0.3035(12) 0.2543(11) 0.132(8) Uani 1 1 d U .
H10A H 0.8778 0.3046 0.2142 0.159 Uiso 1 1 calc R .
H10B H 0.9222 0.2925 0.2593 0.159 Uiso 1 1 calc R .
C11 C 0.8475(8) 0.3957(11) 0.2545(11) 0.126(8) Uani 1 1 d U .
H11A H 0.8365 0.3875 0.2147 0.151 Uiso 1 1 calc R .
H11B H 0.8524 0.4384 0.2589 0.151 Uiso 1 1 calc R .
C12 C 0.8122(9) 0.3775(13) 0.2839(13) 0.145(10) Uani 1 1 d U .
H12A H 0.7937 0.4121 0.2852 0.173 Uiso 1 1 calc R .
H12B H 0.7933 0.3477 0.2609 0.173 Uiso 1 1 calc R .
C13 C 0.7988(6) 0.3219(9) 0.3532(9) 0.088(5) Uani 1 1 d U .
H13A H 0.7719 0.3127 0.3278 0.105 Uiso 1 1 calc R .
C14 C 0.8065(4) 0.2995(5) 0.4043(5) 0.085(5) Uani 1 1 d GU .
C15 C 0.7803(4) 0.2537(6) 0.4116(6) 0.110(7) Uani 1 1 d GU .
H15A H 0.7583 0.2394 0.3814 0.132 Uiso 1 1 calc R .
C16 C 0.7861(4) 0.2287(5) 0.4627(6) 0.099(6) Uani 1 1 d GU .
H16A H 0.7680 0.1971 0.4678 0.119 Uiso 1 1 calc R .
C17 C 0.8179(4) 0.2494(5) 0.5065(5) 0.098(6) Uani 1 1 d GU .
H17A H 0.8219 0.2321 0.5418 0.118 Uiso 1 1 calc R .
C18 C 0.8441(3) 0.2951(5) 0.4992(5) 0.070(4) Uani 1 1 d GU .
C19 C 0.8384(3) 0.3202(5) 0.4481(5) 0.067(4) Uani 1 1 d GU .
C20 C 0.8873(6) 0.2946(8) 0.5962(8) 0.084(5) Uani 1 1 d U .
H20A H 0.8742 0.2556 0.5949 0.126 Uiso 1 1 calc R .
H20B H 0.8756 0.3199 0.6205 0.126 Uiso 1 1 calc R .
H20C H 0.9190 0.2915 0.6103 0.126 Uiso 1 1 calc R .
C21 C 0.9932(7) 0.4432(11) 0.7735(10) 0.118(7) Uani 1 1 d U .
H21A H 1.0033 0.4118 0.7525 0.141 Uiso 1 1 calc R .
H21B H 1.0126 0.4434 0.8111 0.141 Uiso 1 1 calc R .
C22 C 0.9497(7) 0.4302(11) 0.7765(9) 0.111(7) Uani 1 1 d U .
H22A H 0.9412 0.4580 0.8022 0.133 Uiso 1 1 calc R .
H22B H 0.9489 0.3902 0.7913 0.133 Uiso 1 1 calc R .
C23 C 0.8820(7) 0.4118(8) 0.7174(8) 0.082(5) Uani 1 1 d U .
H23A H 0.8774 0.3931 0.7492 0.098 Uiso 1 1 calc R .
C24 C 0.8453(3) 0.4101(4) 0.6695(4) 0.060(4) Uani 1 1 d GU .
C25 C 0.8048(4) 0.3954(5) 0.6779(4) 0.085(5) Uani 1 1 d GU .
H25A H 0.8021 0.3877 0.7141 0.102 Uiso 1 1 calc R .
C26 C 0.7683(3) 0.3921(5) 0.6334(5) 0.090(5) Uani 1 1 d GU .
H26A H 0.7407 0.3820 0.6392 0.108 Uiso 1 1 calc R .
C27 C 0.7723(3) 0.4034(5) 0.5805(4) 0.083(5) Uani 1 1 d GU .
H27A H 0.7474 0.4011 0.5502 0.100 Uiso 1 1 calc R .
C28 C 0.8127(3) 0.4180(4) 0.5721(4) 0.054(3) Uani 1 1 d GU .
C29 C 0.8492(3) 0.4214(4) 0.6166(4) 0.055(3) Uani 1 1 d GU .
C30 C 0.7849(5) 0.4236(8) 0.4767(8) 0.078(5) Uani 1 1 d U .
H30A H 0.7583 0.4273 0.4895 0.118 Uiso 1 1 calc R .
H30B H 0.7850 0.3857 0.4586 0.118 Uiso 1 1 calc R .
H30C H 0.7858 0.4551 0.4505 0.118 Uiso 1 1 calc R .
C31 C 1.0772(8) 0.5000 0.6236(9) 0.066(6) Uani 1 2 d SU .
C32 C 0.9936(4) 0.6182(6) 0.6204(6) 0.046(3) Uani 1 1 d U .
C33 C 1.0618(5) 0.8015(8) 0.8306(7) 0.079(5) Uani 1 1 d U .
H33A H 1.0831 0.8274 0.8544 0.119 Uiso 1 1 calc R .
H33B H 1.0650 0.8038 0.7929 0.119 Uiso 1 1 calc R .
H33C H 1.0667 0.7611 0.8439 0.119 Uiso 1 1 calc R .
C34 C 0.9427(3) 0.8066(4) 0.8036(4) 0.066(4) Uani 1 1 d GU .
C35 C 0.9830(3) 0.7879(5) 0.7993(4) 0.067(4) Uani 1 1 d GU .
C36 C 0.9860(4) 0.7435(5) 0.7634(5) 0.088(5) Uani 1 1 d GU .
H36A H 1.0138 0.7307 0.7604 0.106 Uiso 1 1 calc R .
C37 C 0.9487(4) 0.7178(5) 0.7319(5) 0.083(5) Uani 1 1 d GU .
H37A H 0.9508 0.6871 0.7072 0.099 Uiso 1 1 calc R .
C38 C 0.9084(4) 0.7364(5) 0.7362(5) 0.097(6) Uani 1 1 d GU .
H38A H 0.8827 0.7186 0.7145 0.116 Uiso 1 1 calc R .
C39 C 0.9054(3) 0.7808(5) 0.7721(5) 0.068(4) Uani 1 1 d GU .
C40 C 0.8624(6) 0.8046(8) 0.7696(8) 0.077(5) Uani 1 1 d U .
H40A H 0.8399 0.7920 0.7390 0.093 Uiso 1 1 calc R .
C41 C 0.8048(7) 0.8567(10) 0.7864(10) 0.102(6) Uani 1 1 d U .
H41A H 0.7851 0.8225 0.7835 0.123 Uiso 1 1 calc R .
H41B H 0.7975 0.8787 0.7514 0.123 Uiso 1 1 calc R .
C42 C 0.8028(8) 0.9022(11) 0.8434(10) 0.131(8) Uani 1 1 d DU .
H42A H 0.8177 0.9396 0.8400 0.131 Uiso 1 1 calc R .
H42B H 0.7719 0.9114 0.8414 0.131 Uiso 1 1 calc R .
N7 N 0.8215(7) 0.8783(11) 0.8942(11) 0.153(5) Uani 1 1 d DU .
N8 N 0.8558(7) 0.7635(9) 0.9073(10) 0.148(4) Uani 1 1 d DU .
C43 C 0.7992(9) 0.8358(10) 0.9142(11) 0.151(5) Uani 1 1 d DU .
H43A H 0.7676 0.8395 0.8964 0.182 Uiso 1 1 calc R .
H43B H 0.8034 0.8415 0.9542 0.182 Uiso 1 1 calc R .
C44 C 0.8138(8) 0.7778(12) 0.9043(13) 0.153(5) Uani 1 1 d DU .
H44A H 0.8041 0.7514 0.9301 0.184 Uiso 1 1 calc R .
H44B H 0.7968 0.7667 0.8669 0.184 Uiso 1 1 calc R .
C45 C 0.8751(7) 0.7157(11) 0.9075(12) 0.140(5) Uani 1 1 d DU .
H45A H 0.8545 0.6850 0.9054 0.168 Uiso 1 1 calc R .
C46 C 0.9159(5) 0.6909(8) 0.9099(7) 0.140(5) Uani 1 1 d GDU .
C47 C 0.9208(6) 0.6333(8) 0.9026(7) 0.123(6) Uani 1 1 d GU .
H47A H 0.8958 0.6089 0.8914 0.147 Uiso 1 1 calc R .
C48 C 0.9609(7) 0.6101(7) 0.9113(8) 0.158(7) Uani 1 1 d GU .
H48A H 0.9643 0.5693 0.9062 0.190 Uiso 1 1 calc R .
C49 C 0.9962(6) 0.6445(9) 0.9271(8) 0.145(7) Uani 1 1 d GU .
H49A H 1.0246 0.6281 0.9332 0.174 Uiso 1 1 calc R .
C50 C 0.9914(6) 0.7021(9) 0.9344(7) 0.138(7) Uani 1 1 d GU .
C51 C 0.9513(6) 0.7253(6) 0.9258(7) 0.099(5) Uani 1 1 d GU .
C52 C 1.0651(12) 0.7204(17) 0.9525(16) 0.203(16) Uani 1 1 d U .
H52A H 1.0644 0.6856 0.9295 0.304 Uiso 1 1 calc R .
H52B H 1.0801 0.7110 0.9907 0.304 Uiso 1 1 calc R .
H52C H 1.0808 0.7519 0.9392 0.304 Uiso 1 1 calc R .
C53 C 1.0529(8) 0.9275(10) 1.2592(11) 0.117(7) Uani 1 1 d U .
H53A H 1.0548 0.9316 1.2986 0.176 Uiso 1 1 calc R .
H53B H 1.0673 0.9610 1.2468 0.176 Uiso 1 1 calc R .
H53C H 1.0674 0.8913 1.2528 0.176 Uiso 1 1 calc R .
C54 C 0.9774(5) 0.9262(6) 1.2533(6) 0.090(4) Uani 1 1 d GU .
C55 C 0.9824(5) 0.9189(7) 1.3087(6) 0.119(6) Uani 1 1 d GU .
H55A H 1.0108 0.9176 1.3328 0.142 Uiso 1 1 calc R .
C56 C 0.9464(6) 0.9135(7) 1.3292(6) 0.125(6) Uani 1 1 d GU .
H56A H 0.9499 0.9085 1.3676 0.150 Uiso 1 1 calc R .
C57 C 0.9054(5) 0.9155(7) 1.2943(8) 0.137(6) Uani 1 1 d GU .
H57A H 0.8805 0.9118 1.3086 0.164 Uiso 1 1 calc R .
C58 C 0.9004(5) 0.9228(8) 1.2390(7) 0.138(5) Uani 1 1 d GDU .
C59 C 0.9364(6) 0.9282(7) 1.2185(5) 0.108(5) Uani 1 1 d GU .
N9 N 0.8472(7) 0.9381(11) 1.1518(9) 0.164(5) Uani 1 1 d DU .
N10 N 0.8197(5) 1.0000 1.0631(12) 0.176(6) Uani 1 2 d SDU .
C60 C 0.8591(6) 0.9195(13) 1.1999(9) 0.154(5) Uani 1 1 d DU .
H60 H 0.8370 0.8999 1.2125 0.154 Uiso 1 1 calc R .
C61 C 0.8049(7) 0.9275(13) 1.1214(9) 0.171(5) Uani 1 1 d DU .
H61A H 0.7841 0.9474 1.1389 0.205 Uiso 1 1 calc R .
H61B H 0.7988 0.8850 1.1207 0.205 Uiso 1 1 calc R .
C62 C 0.7990(8) 0.9488(9) 1.0661(8) 0.175(6) Uani 1 1 d DU .
H62A H 0.8099 0.9190 1.0443 0.210 Uiso 1 1 calc R .
H62B H 0.7674 0.9541 1.0492 0.210 Uiso 1 1 calc R .
C63 C 1.0862(7) 1.0000 1.1483(9) 0.060(5) Uani 1 2 d SU .
Cl1 Cl 0.75563(13) 0.81739(19) 0.2276(2) 0.0767(12) Uani 1 1 d D .
O28 O 0.7773(5) 0.7873(7) 0.1915(6) 0.136(6) Uiso 1 1 d D .
O29 O 0.7246(6) 0.8564(9) 0.1943(9) 0.186(8) Uiso 1 1 d D .
O30 O 0.7369(8) 0.7742(10) 0.2563(10) 0.223(11) Uiso 1 1 d D .
O31 O 0.7833(5) 0.8556(7) 0.2668(6) 0.133(6) Uiso 1 1 d D .
O1W O 0.6681(6) 0.3838(8) 0.3794(8) 0.140(6) Uiso 1 1 d . .
O2W O 0.8373(11) 0.5000 0.8184(15) 0.204(14) Uiso 1 2 d S .
O3W O 0.8933(9) 0.4222(11) 0.1436(11) 0.096(8) Uiso 0.50 1 d P .
O4W O 0.8177(6) 0.5000 0.3623(8) 0.097(5) Uiso 1 2 d S .

loop_
_atom_site_aniso_label
_atom_site_aniso_U_11
_atom_site_aniso_U_22
_atom_site_aniso_U_33
_atom_site_aniso_U_23
_atom_site_aniso_U_13
_atom_site_aniso_U_12
Dy1 0.0371(4) 0.0284(4) 0.0958(8) 0.000 0.0317(5) 0.000
Dy2 0.0246(3) 0.0354(3) 0.0611(4) -0.0025(3) 0.0183(3) -0.0038(2)
Dy3 0.0390(5) 0.0788(7) 0.0453(5) 0.000 0.0190(4) 0.000
Dy4 0.0366(4) 0.0805(5) 0.0850(6) 0.0469(4) 0.0210(3) 0.0240(3)
Dy5 0.0840(5) 0.0382(3) 0.0470(4) 0.0031(3) 0.0331(3) 0.0019(3)
Dy6 0.051(11) 0.047(9) 0.035(5) 0.000 0.011(7) 0.000
Dy6A 0.0368(19) 0.0281(14) 0.046(2) -0.0041(12) 0.0141(17) -0.002(2)
Dy7 0.051(4) 0.058(6) 0.051(5) 0.000 0.022(3) 0.000
Dy7A 0.0435(14) 0.0447(14) 0.054(2) 0.0030(11) 0.0301(14) 0.0008(10)
Dy8 0.0522(15) 0.0543(15) 0.0583(14) -0.0141(10) 0.0062(11) -0.0191(10)
Dy8A 0.0373(12) 0.0454(12) 0.0617(14) -0.0029(8) 0.0099(10) 0.0016(7)
O1 0.067(7) 0.057(6) 0.154(12) 0.040(7) 0.054(8) 0.008(5)
O2 0.054(6) 0.027(5) 0.155(11) -0.023(6) 0.043(6) -0.019(4)
O3 0.059(6) 0.051(5) 0.093(8) -0.009(5) 0.043(6) -0.009(4)
O4 0.030(4) 0.063(6) 0.100(8) -0.032(5) 0.033(5) -0.021(4)
O5 0.043(5) 0.052(5) 0.069(6) 0.011(5) 0.032(4) 0.000(4)
O6 0.030(5) 0.055(6) 0.115(9) -0.009(6) 0.029(5) -0.006(4)
O7 0.020(5) 0.045(6) 0.051(7) 0.000 0.009(5) 0.000
O8 0.021(4) 0.048(5) 0.051(5) 0.012(4) 0.008(3) 0.014(3)
O9 0.056(6) 0.077(7) 0.063(7) 0.016(5) 0.002(5) 0.008(5)
O10 0.021(5) 0.060(7) 0.040(7) 0.000 0.004(5) 0.000
O11 0.056(6) 0.094(8) 0.054(6) -0.025(6) 0.015(5) -0.016(5)
O12 0.040(5) 0.054(5) 0.082(7) -0.022(5) 0.040(5) -0.011(4)
O13 0.038(5) 0.080(7) 0.087(8) -0.048(6) 0.028(5) -0.027(5)
O14 0.019(5) 0.064(8) 0.055(8) 0.000 0.008(5) 0.000
O15 0.096(8) 0.057(6) 0.063(7) -0.008(5) 0.036(6) 0.003(5)
O16 0.090(7) 0.052(6) 0.046(6) -0.016(5) 0.018(5) -0.004(5)
O17 0.162(10) 0.121(9) 0.120(9) 0.027(7) 0.034(8) -0.016(8)
O18 0.165(9) 0.078(7) 0.096(8) 0.005(6) 0.020(7) -0.050(7)
O19 0.127(8) 0.079(7) 0.106(8) 0.008(6) 0.021(7) 0.000(6)
O20 0.125(8) 0.075(6) 0.100(7) 0.012(6) 0.066(6) 0.001(6)
O21 0.054(8) 0.061(8) 0.042(7) 0.000 0.021(6) 0.000
O22 0.044(7) 0.076(9) 0.050(8) 0.000 0.005(6) 0.000
O23 0.060(6) 0.078(6) 0.109(7) 0.021(6) -0.007(5) 0.005(5)
C64 0.044(6) 0.037(6) 0.040(6) -0.011(6) 0.025(5) -0.016(6)
O24 0.025(4) 0.016(4) 0.022(4) -0.002(3) 0.011(3) -0.013(3)
O25 0.047(6) 0.052(6) 0.049(6) -0.013(5) 0.023(5) -0.014(5)
O26 0.044(6) 0.042(6) 0.046(6) -0.009(5) 0.018(5) -0.012(5)
C64A 0.047(8) 0.088(9) 0.098(10) 0.002(7) 0.019(7) -0.006(6)
O24A 0.048(6) 0.089(8) 0.096(9) 0.000 0.020(6) 0.000
O25A 0.047(7) 0.090(9) 0.098(10) -0.002(6) 0.025(7) 0.000(5)
O26A 0.050(7) 0.087(9) 0.099(10) -0.003(6) 0.016(7) -0.008(6)
O27 0.062(6) 0.044(5) 0.049(6) 0.001(4) 0.025(4) -0.009(4)
N1 0.104(9) 0.120(9) 0.113(9) -0.033(8) 0.044(7) 0.000(7)
N2 0.088(8) 0.119(9) 0.083(8) -0.041(7) 0.014(6) 0.012(7)
N3 0.080(8) 0.118(9) 0.098(9) -0.027(7) 0.032(7) -0.005(7)
N4 0.093(10) 0.131(12) 0.112(11) 0.000 0.039(8) 0.000
N5 0.077(7) 0.077(7) 0.068(7) 0.009(6) 0.029(6) 0.015(6)
N6 0.081(7) 0.067(7) 0.080(8) -0.010(6) 0.018(6) -0.006(6)
C1 0.087(9) 0.095(9) 0.116(10) 0.024(8) 0.031(8) 0.009(7)
C2 0.069(7) 0.057(7) 0.105(9) -0.003(7) 0.040(7) -0.013(6)
C3 0.128(11) 0.126(11) 0.136(12) 0.005(9) 0.050(9) -0.014(9)
C4 0.143(13) 0.142(13) 0.164(13) -0.003(9) 0.048(9) -0.017(9)
C5 0.111(10) 0.093(10) 0.130(11) -0.023(8) 0.043(8) -0.025(8)
C6 0.091(9) 0.088(9) 0.116(10) -0.019(8) 0.038(8) -0.024(7)
C7 0.064(7) 0.080(8) 0.099(9) -0.030(7) 0.038(7) -0.015(6)
C8 0.089(9) 0.079(9) 0.107(10) -0.028(8) 0.030(8) -0.013(7)
C9 0.121(11) 0.125(11) 0.131(11) -0.026(9) 0.037(9) 0.009(9)
C10 0.139(12) 0.140(12) 0.126(12) -0.027(9) 0.047(9) 0.011(9)
C11 0.126(11) 0.128(11) 0.120(11) -0.022(9) 0.023(9) 0.000(9)
C12 0.132(12) 0.147(13) 0.152(13) -0.012(9) 0.029(9) -0.001(9)
C13 0.070(8) 0.097(9) 0.098(9) -0.033(8) 0.025(7) -0.018(7)
C14 0.064(8) 0.082(8) 0.110(9) -0.024(7) 0.023(7) -0.026(7)
C15 0.092(9) 0.110(10) 0.128(11) -0.021(8) 0.027(8) -0.030(8)
C16 0.084(9) 0.089(9) 0.122(10) -0.027(8) 0.023(8) -0.020(7)
C17 0.102(9) 0.090(9) 0.111(10) -0.012(8) 0.043(8) -0.014(7)
C18 0.053(7) 0.070(8) 0.097(9) -0.012(7) 0.038(7) -0.007(6)
C19 0.048(6) 0.070(7) 0.088(8) -0.026(7) 0.024(6) -0.017(6)
C20 0.082(8) 0.081(8) 0.099(9) 0.015(7) 0.041(7) -0.001(7)
C21 0.112(10) 0.132(11) 0.102(10) 0.002(8) 0.014(8) 0.021(9)
C22 0.119(10) 0.123(11) 0.097(10) 0.000(8) 0.036(8) 0.024(8)
C23 0.105(9) 0.076(8) 0.081(9) 0.006(7) 0.052(7) 0.012(7)
C24 0.069(7) 0.047(6) 0.074(8) 0.010(6) 0.034(6) -0.013(5)
C25 0.089(8) 0.090(9) 0.094(9) -0.007(7) 0.058(7) -0.002(7)
C26 0.082(8) 0.097(9) 0.113(10) -0.003(7) 0.065(8) -0.023(7)
C27 0.079(8) 0.080(8) 0.097(9) -0.022(7) 0.033(7) -0.005(7)
C28 0.047(6) 0.051(6) 0.079(8) -0.006(6) 0.041(6) -0.002(5)
C29 0.067(7) 0.042(6) 0.067(7) -0.002(5) 0.037(6) 0.002(5)
C30 0.054(7) 0.085(8) 0.095(9) -0.014(7) 0.018(7) 0.000(6)
C31 0.071(9) 0.076(10) 0.054(9) 0.000 0.019(8) 0.000
C32 0.041(6) 0.053(6) 0.049(7) -0.030(5) 0.018(5) -0.005(5)
C33 0.086(8) 0.076(8) 0.084(9) -0.009(7) 0.037(7) 0.003(7)
C34 0.081(8) 0.060(7) 0.053(7) -0.008(6) 0.014(6) 0.001(6)
C35 0.077(8) 0.059(7) 0.066(8) 0.000(6) 0.021(6) -0.005(6)
C36 0.101(9) 0.083(9) 0.086(9) -0.011(7) 0.034(7) -0.001(7)
C37 0.089(8) 0.064(8) 0.087(9) -0.014(7) 0.008(7) 0.001(7)
C38 0.111(10) 0.087(9) 0.090(9) -0.010(8) 0.023(8) -0.009(8)
C39 0.078(8) 0.053(7) 0.069(8) -0.007(6) 0.011(6) -0.008(6)
C40 0.078(8) 0.075(8) 0.081(8) -0.005(7) 0.025(7) -0.014(7)
C41 0.091(9) 0.111(10) 0.110(10) -0.005(8) 0.036(8) 0.010(8)
C42 0.114(11) 0.129(11) 0.151(12) 0.003(9) 0.036(9) 0.002(9)
N7 0.151(7) 0.156(8) 0.154(7) 0.002(6) 0.041(6) -0.015(6)
N8 0.147(6) 0.148(6) 0.147(6) 0.000(5) 0.038(5) -0.007(5)
C43 0.149(7) 0.155(7) 0.152(7) 0.003(6) 0.042(6) -0.009(6)
C44 0.152(6) 0.154(7) 0.152(6) 0.003(5) 0.036(5) -0.007(5)
C45 0.140(7) 0.138(7) 0.142(7) 0.001(6) 0.037(6) -0.009(6)
C46 0.143(6) 0.132(6) 0.143(7) -0.003(6) 0.034(6) -0.014(5)
C47 0.141(8) 0.106(8) 0.121(11) 0.003(8) 0.032(8) -0.023(7)
C48 0.157(10) 0.159(9) 0.155(12) -0.024(9) 0.032(9) -0.002(6)
C49 0.148(9) 0.138(9) 0.152(12) 0.003(9) 0.044(9) 0.001(7)
C50 0.144(8) 0.145(9) 0.130(11) -0.004(9) 0.044(9) -0.004(8)
C51 0.126(8) 0.097(8) 0.072(9) 0.009(7) 0.021(7) -0.021(6)
C52 0.213(18) 0.201(18) 0.198(18) -0.009(10) 0.060(10) 0.010(10)
C53 0.126(11) 0.104(10) 0.129(11) -0.012(8) 0.045(9) 0.006(8)
C54 0.123(7) 0.078(8) 0.087(7) -0.018(7) 0.061(6) -0.004(7)
C55 0.140(8) 0.118(11) 0.106(8) 0.005(8) 0.049(7) 0.005(8)
C56 0.150(9) 0.132(11) 0.113(8) -0.006(8) 0.070(6) 0.017(8)
C57 0.149(8) 0.137(12) 0.138(9) 0.008(9) 0.062(7) -0.005(9)
C58 0.143(6) 0.144(8) 0.141(7) 0.002(6) 0.061(6) 0.000(6)
C59 0.125(8) 0.093(9) 0.115(8) 0.001(8) 0.046(6) -0.001(8)
N9 0.162(6) 0.164(6) 0.169(6) -0.005(5) 0.048(5) 0.003(5)
N10 0.173(7) 0.177(8) 0.178(7) 0.000 0.043(6) 0.000
C60 0.158(7) 0.154(7) 0.157(7) -0.001(6) 0.050(6) 0.002(6)
C61 0.168(7) 0.171(7) 0.174(7) -0.002(5) 0.042(6) -0.003(5)
C62 0.172(7) 0.174(7) 0.178(7) -0.001(5) 0.043(6) -0.002(5)
C63 0.064(9) 0.056(8) 0.054(9) 0.000 0.002(7) 0.000
Cl1 0.057(2) 0.072(3) 0.104(3) -0.019(2) 0.025(2) 0.0011(18)

loop_
_atom_type_symbol
_atom_type_description
_atom_type_scat_dispersion_real
_atom_type_scat_dispersion_imag
_atom_type_scat_source
C C 0.0033 0.0016 'International Tables Vol C Tables 4.2.6.8 and 6.1.1.4'
H H 0.0000 0.0000 'International Tables Vol C Tables 4.2.6.8 and 6.1.1.4'
N N 0.0061 0.0033 'International Tables Vol C Tables 4.2.6.8 and 6.1.1.4'
O O 0.0106 0.0060 'International Tables Vol C Tables 4.2.6.8 and 6.1.1.4'
Dy Dy -0.1892 4.4098 'International Tables Vol C Tables 4.2.6.8 and 6.1.1.4'
Cl Cl 0.1484 0.1585 'International Tables Vol C Tables 4.2.6.8 and 6.1.1.4'

loop_
_geom_angle_atom_site_label_1
_geom_angle_atom_site_label_2
_geom_angle_atom_site_label_3
_geom_angle
_geom_angle_site_symmetry_1
_geom_angle_site_symmetry_3
O8 Dy1 O8 91.9(3) . 2_756
O8 Dy1 O2 161.9(3) . .
O8 Dy1 O2 70.8(3) 2_756 .
O8 Dy1 O2 70.8(3) . 2_756
O8 Dy1 O2 161.9(3) 2_756 2_756
O2 Dy1 O2 127.0(5) . 2_756
O8 Dy1 O12 79.6(3) . 6_565
O8 Dy1 O12 69.6(3) 2_756 6_565
O2 Dy1 O12 98.4(3) . 6_565
O2 Dy1 O12 101.2(4) 2_756 6_565
O8 Dy1 O12 69.6(3) . 5_766
O8 Dy1 O12 79.6(3) 2_756 5_766
O2 Dy1 O12 101.2(4) . 5_766
O2 Dy1 O12 98.4(3) 2_756 5_766
O12 Dy1 O12 135.2(4) 6_565 5_766
O8 Dy1 O1 130.8(4) . .
O8 Dy1 O1 116.1(3) 2_756 .
O2 Dy1 O1 64.5(4) . .
O2 Dy1 O1 74.3(3) 2_756 .
O12 Dy1 O1 74.4(4) 6_565 .
O12 Dy1 O1 150.2(4) 5_766 .
O8 Dy1 O1 116.1(3) . 2_756
O8 Dy1 O1 130.8(4) 2_756 2_756
O2 Dy1 O1 74.3(3) . 2_756
O2 Dy1 O1 64.5(4) 2_756 2_756
O12 Dy1 O1 150.2(4) 6_565 2_756
O12 Dy1 O1 74.4(4) 5_766 2_756
O1 Dy1 O1 76.4(6) . 2_756
O8 Dy1 Dy4 38.71(19) . .
O8 Dy1 Dy4 124.00(18) 2_756 .
O2 Dy1 Dy4 158.4(3) . .
O2 Dy1 Dy4 38.0(3) 2_756 .
O12 Dy1 Dy4 75.5(2) 6_565 .
O12 Dy1 Dy4 97.4(2) 5_766 .
O1 Dy1 Dy4 93.9(3) . .
O1 Dy1 Dy4 100.4(3) 2_756 .
O8 Dy1 Dy4 124.00(18) . 2_756
O8 Dy1 Dy4 38.71(19) 2_756 2_756
O2 Dy1 Dy4 38.0(3) . 2_756
O2 Dy1 Dy4 158.4(3) 2_756 2_756
O12 Dy1 Dy4 97.4(2) 6_565 2_756
O12 Dy1 Dy4 75.5(2) 5_766 2_756
O1 Dy1 Dy4 100.4(3) . 2_756
O1 Dy1 Dy4 93.9(3) 2_756 2_756
Dy4 Dy1 Dy4 161.71(3) . 2_756
O8 Dy1 Dy2 34.8(2) . 2_756
O8 Dy1 Dy2 95.12(17) 2_756 2_756
O2 Dy1 Dy2 138.5(3) . 2_756
O2 Dy1 Dy2 73.8(2) 2_756 2_756
O12 Dy1 Dy2 113.3(2) 6_565 2_756
O12 Dy1 Dy2 37.3(2) 5_766 2_756
O1 Dy1 Dy2 148.1(3) . 2_756
O1 Dy1 Dy2 88.7(2) 2_756 2_756
Dy4 Dy1 Dy2 60.726(15) . 2_756
Dy4 Dy1 Dy2 108.774(19) 2_756 2_756
O8 Dy1 Dy2 95.12(17) . .
O8 Dy1 Dy2 34.8(2) 2_756 .
O2 Dy1 Dy2 73.8(2) . .
O2 Dy1 Dy2 138.5(3) 2_756 .
O12 Dy1 Dy2 37.3(2) 6_565 .
O12 Dy1 Dy2 113.3(2) 5_766 .
O1 Dy1 Dy2 88.7(2) . .
O1 Dy1 Dy2 148.1(3) 2_756 .
Dy4 Dy1 Dy2 108.774(19) . .
Dy4 Dy1 Dy2 60.726(15) 2_756 .
Dy2 Dy1 Dy2 116.54(3) 2_756 .
O14 Dy2 O8 89.8(4) . 2_756
O14 Dy2 O5 103.6(4) . .
O8 Dy2 O5 154.4(3) 2_756 .
O14 Dy2 O4 87.3(4) . .
O8 Dy2 O4 70.7(3) 2_756 .
O5 Dy2 O4 130.7(3) . .
O14 Dy2 O7 70.5(3) . .
O8 Dy2 O7 91.8(3) 2_756 .
O5 Dy2 O7 72.9(3) . .
O4 Dy2 O7 152.0(4) . .
O14 Dy2 O12 142.3(3) . 6_565
O8 Dy2 O12 70.0(3) 2_756 6_565
O5 Dy2 O12 86.6(3) . 6_565
O4 Dy2 O12 113.5(3) . 6_565
O7 Dy2 O12 78.4(3) . 6_565
O14 Dy2 O3 140.7(3) . .
O8 Dy2 O3 104.8(3) 2_756 .
O5 Dy2 O3 78.6(3) . .
O4 Dy2 O3 64.6(4) . .
O7 Dy2 O3 142.9(4) . .
O12 Dy2 O3 76.7(3) 6_565 .
O14 Dy2 O6 74.6(3) . .
O8 Dy2 O6 142.4(3) 2_756 .
O5 Dy2 O6 63.0(3) . .
O4 Dy2 O6 74.6(3) . .
O7 Dy2 O6 113.6(3) . .
O12 Dy2 O6 139.5(3) 6_565 .
O3 Dy2 O6 71.8(3) . .
O14 Dy2 Dy2 33.8(3) . 6_565
O8 Dy2 Dy2 99.99(19) 2_756 6_565
O5 Dy2 Dy2 81.0(2) . 6_565
O4 Dy2 Dy2 121.1(3) . 6_565
O7 Dy2 Dy2 38.7(2) . 6_565
O12 Dy2 Dy2 116.8(2) 6_565 6_565
O3 Dy2 Dy2 154.8(2) . 6_565
O6 Dy2 Dy2 85.8(2) . 6_565
O14 Dy2 Dy3 93.3(3) . .
O8 Dy2 Dy3 121.96(17) 2_756 .
O5 Dy2 Dy3 37.0(2) . .
O4 Dy2 Dy3 167.33(19) . .
O7 Dy2 Dy3 37.3(3) . .
O12 Dy2 Dy3 73.1(2) 6_565 .
O3 Dy2 Dy3 108.3(3) . .
O6 Dy2 Dy3 93.3(2) . .
Dy2 Dy2 Dy3 60.490(11) 6_565 .
O14 Dy2 Dy4 84.5(3) . 2_756
O8 Dy2 Dy4 36.75(17) 2_756 2_756
O5 Dy2 Dy4 163.6(2) . 2_756
O4 Dy2 Dy4 34.26(19) . 2_756
O7 Dy2 Dy4 123.5(3) . 2_756
O12 Dy2 Dy4 95.6(2) 6_565 2_756
O3 Dy2 Dy4 86.1(2) . 2_756
O6 Dy2 Dy4 106.7(2) . 2_756
Dy2 Dy2 Dy4 111.967(16) 6_565 2_756
Dy3 Dy2 Dy4 158.39(2) . 2_756
O14 Dy2 Dy1 123.0(3) . .
O8 Dy2 Dy1 34.4(2) 2_756 .
O5 Dy2 Dy1 124.6(2) . .
O4 Dy2 Dy1 83.2(2) . .
O7 Dy2 Dy1 94.6(2) . .
O12 Dy2 Dy1 38.2(2) 6_565 .
O3 Dy2 Dy1 82.4(2) . .
O6 Dy2 Dy1 151.3(2) . .
Dy2 Dy2 Dy1 121.730(13) 6_565 .
Dy3 Dy2 Dy1 106.882(18) . .
Dy4 Dy2 Dy1 58.021(14) 2_756 .
O11 Dy3 O11 110.9(5) . 6_565
O11 Dy3 O5 147.2(3) . .
O11 Dy3 O5 78.6(3) 6_565 .
O11 Dy3 O5 78.6(3) . 6_565
O11 Dy3 O5 147.2(3) 6_565 6_565
O5 Dy3 O5 78.2(4) . 6_565
O11 Dy3 O7 78.0(3) . .
O11 Dy3 O7 78.0(3) 6_565 .
O5 Dy3 O7 73.3(3) . .
O5 Dy3 O7 73.3(3) 6_565 .
O11 Dy3 N4 77.1(4) . .
O11 Dy3 N4 77.1(4) 6_565 .
O5 Dy3 N4 135.3(3) . .
O5 Dy3 N4 135.3(3) 6_565 .
O7 Dy3 N4 135.4(6) . .
O11 Dy3 N5 78.4(4) . 6_565
O11 Dy3 N5 140.5(4) 6_565 6_565
O5 Dy3 N5 115.0(4) . 6_565
O5 Dy3 N5 71.2(4) 6_565 6_565
O7 Dy3 N5 140.4(3) . 6_565
N4 Dy3 N5 67.6(5) . 6_565
O11 Dy3 N5 140.5(4) . .
O11 Dy3 N5 78.4(4) 6_565 .
O5 Dy3 N5 71.2(4) . .
O5 Dy3 N5 115.0(4) 6_565 .
O7 Dy3 N5 140.4(3) . .
N4 Dy3 N5 67.6(5) . .
N5 Dy3 N5 72.4(6) 6_565 .
O11 Dy3 Dy2 115.5(2) . .
O11 Dy3 Dy2 67.6(3) 6_565 .
O5 Dy3 Dy2 37.2(2) . .
O5 Dy3 Dy2 79.9(2) 6_565 .
O7 Dy3 Dy2 37.54(14) . .
N4 Dy3 Dy2 144.7(3) . .
N5 Dy3 Dy2 144.8(3) 6_565 .
N5 Dy3 Dy2 103.6(3) . .
O11 Dy3 Dy2 67.6(3) . 6_565
O11 Dy3 Dy2 115.5(2) 6_565 6_565
O5 Dy3 Dy2 79.9(2) . 6_565
O5 Dy3 Dy2 37.2(2) 6_565 6_565
O7 Dy3 Dy2 37.54(14) . 6_565
N4 Dy3 Dy2 144.7(3) . 6_565
N5 Dy3 Dy2 103.6(3) 6_565 6_565
N5 Dy3 Dy2 144.8(3) . 6_565
Dy2 Dy3 Dy2 59.02(2) . 6_565
O9 Dy4 O13 88.8(4) . 6_565
O9 Dy4 O4 95.7(4) . 2_756
O13 Dy4 O4 148.4(4) 6_565 2_756
O9 Dy4 O2 145.9(3) . 2_756
O13 Dy4 O2 79.9(4) 6_565 2_756
O4 Dy4 O2 79.0(4) 2_756 2_756
O9 Dy4 O8 76.8(3) . .
O13 Dy4 O8 79.5(3) 6_565 .
O4 Dy4 O8 71.2(3) 2_756 .
O2 Dy4 O8 69.5(3) 2_756 .
O9 Dy4 N3 86.8(5) . 2_756
O13 Dy4 N3 143.7(5) 6_565 2_756
O4 Dy4 N3 67.9(5) 2_756 2_756
O2 Dy4 N3 120.7(5) 2_756 2_756
O8 Dy4 N3 133.9(4) . 2_756
O9 Dy4 N1 140.5(6) . 2_756
O13 Dy4 N1 89.5(4) 6_565 2_756
O4 Dy4 N1 105.9(5) 2_756 2_756
O2 Dy4 N1 72.1(5) 2_756 2_756
O8 Dy4 N1 141.3(5) . 2_756
N3 Dy4 N1 71.8(6) 2_756 2_756
O9 Dy4 N2 72.3(5) . 2_756
O13 Dy4 N2 76.0(5) 6_565 2_756
O4 Dy4 N2 135.1(4) 2_756 2_756
O2 Dy4 N2 133.8(4) 2_756 2_756
O8 Dy4 N2 140.6(4) . 2_756
N3 Dy4 N2 68.4(5) 2_756 2_756
N1 Dy4 N2 69.0(6) 2_756 2_756
O9 Dy4 Dy1 108.6(2) . .
O13 Dy4 Dy1 61.9(3) 6_565 .
O4 Dy4 Dy1 87.2(3) 2_756 .
O2 Dy4 Dy1 38.0(2) 2_756 .
O8 Dy4 Dy1 37.3(2) . .
N3 Dy4 Dy1 152.2(4) 2_756 .
N1 Dy4 Dy1 105.2(5) 2_756 .
N2 Dy4 Dy1 137.7(4) 2_756 .
O9 Dy4 Dy2 81.9(3) . 2_756
O13 Dy4 Dy2 115.2(2) 6_565 2_756
O4 Dy4 Dy2 35.6(2) 2_756 2_756
O2 Dy4 Dy2 74.2(3) 2_756 2_756
O8 Dy4 Dy2 35.90(17) . 2_756
N3 Dy4 Dy2 99.8(4) 2_756 2_756
N1 Dy4 Dy2 133.3(5) 2_756 2_756
N2 Dy4 Dy2 152.0(4) 2_756 2_756
Dy1 Dy4 Dy2 61.252(16) . 2_756
O24 Dy5 O21 86.3(4) . .
O24 Dy5 O27 68.9(3) . 2_757
O21 Dy5 O27 92.7(4) . 2_757
O24 Dy5 O16 101.2(4) . 2_757
O21 Dy5 O16 158.4(4) . 2_757
O27 Dy5 O16 71.7(3) 2_757 2_757
O24 Dy5 O20 93.1(4) . .
O21 Dy5 O20 69.4(4) . .
O27 Dy5 O20 155.8(4) 2_757 .
O16 Dy5 O20 129.5(4) 2_757 .
O24 Dy5 O22 139.7(4) . .
O21 Dy5 O22 68.9(4) . .
O27 Dy5 O22 80.7(4) 2_757 .
O16 Dy5 O22 93.3(4) 2_757 .
O20 Dy5 O22 106.2(4) . .
O24 Dy5 O19 142.3(4) . .
O21 Dy5 O19 108.7(4) . .
O27 Dy5 O19 141.0(4) 2_757 .
O16 Dy5 O19 77.7(4) 2_757 .
O20 Dy5 O19 62.7(5) . .
O22 Dy5 O19 77.4(5) . .
O24 Dy5 O15 74.3(4) . 2_757
O21 Dy5 O15 137.5(4) . 2_757
O27 Dy5 O15 113.8(3) 2_757 2_757
O16 Dy5 O15 64.0(3) 2_757 2_757
O20 Dy5 O15 74.2(4) . 2_757
O22 Dy5 O15 144.5(4) . 2_757
O19 Dy5 O15 71.5(4) . 2_757
O24 Dy5 Dy7A 78.6(3) . .
O21 Dy5 Dy7A 43.0(3) . .
O27 Dy5 Dy7A 126.7(2) 2_757 .
O16 Dy5 Dy7A 158.2(2) 2_757 .
O20 Dy5 Dy7A 30.0(3) . .
O22 Dy5 Dy7A 100.8(3) . .
O19 Dy5 Dy7A 89.2(4) . .
O15 Dy5 Dy7A 95.5(3) 2_757 .
O24 Dy5 Dy8A 89.5(3) . 2_757
O21 Dy5 Dy8A 124.8(3) . 2_757
O27 Dy5 Dy8A 36.3(2) 2_757 2_757
O16 Dy5 Dy8A 36.3(2) 2_757 2_757
O20 Dy5 Dy8A 165.7(3) . 2_757
O22 Dy5 Dy8A 80.3(3) . 2_757
O19 Dy5 Dy8A 107.6(4) . 2_757
O15 Dy5 Dy8A 93.0(2) 2_757 2_757
Dy7A Dy5 Dy8A 162.88(7) . 2_757
O24 Dy5 Dy6A 29.5(3) . .
O21 Dy5 Dy6A 95.7(3) . .
O27 Dy5 Dy6A 40.6(3) 2_757 .
O16 Dy5 Dy6A 82.3(3) 2_757 .
O20 Dy5 Dy6A 122.6(4) . .
O22 Dy5 Dy6A 119.6(3) . .
O19 Dy5 Dy6A 154.6(3) . .
O15 Dy5 Dy6A 85.8(3) 2_757 .
Dy7A Dy5 Dy6A 104.53(15) . .
Dy8A Dy5 Dy6A 61.28(13) 2_757 .
O24 Dy5 Dy5 119.7(3) . 6_575
O21 Dy5 Dy5 34.7(3) . 6_575
O27 Dy5 Dy5 96.0(2) 2_757 6_575
O16 Dy5 Dy5 129.9(3) 2_757 6_575
O20 Dy5 Dy5 78.6(3) . 6_575
O22 Dy5 Dy5 36.7(2) . 6_575
O19 Dy5 Dy5 85.3(3) . 6_575
O15 Dy5 Dy5 150.2(2) 2_757 6_575
Dy7A Dy5 Dy5 64.96(6) . 6_575
Dy8A Dy5 Dy5 112.16(4) 2_757 6_575
Dy6A Dy5 Dy5 119.80(16) . 6_575
O18 Dy6 O18 133.6(15) . 2_757
O18 Dy6 O24 91.5(5) . .
O18 Dy6 O24 104.8(5) 2_757 .
O18 Dy6 O24 104.8(5) . 2_757
O18 Dy6 O24 91.5(5) 2_757 2_757
O24 Dy6 O24 138.1(15) . 2_757
O18 Dy6 O27 152.4(11) . 2_757
O18 Dy6 O27 71.4(4) 2_757 2_757
O24 Dy6 O27 67.3(6) . 2_757
O24 Dy6 O27 82.6(8) 2_757 2_757
O18 Dy6 O27 71.4(4) . .
O18 Dy6 O27 152.4(11) 2_757 .
O24 Dy6 O27 82.6(8) . .
O24 Dy6 O27 67.3(6) 2_757 .
O27 Dy6 O27 88.0(11) 2_757 .
O18 Dy6 O17 73.1(8) . 2_757
O18 Dy6 O17 70.3(9) 2_757 2_757
O24 Dy6 O17 74.2(5) . 2_757
O24 Dy6 O17 147.4(12) 2_757 2_757
O27 Dy6 O17 114.7(4) 2_757 2_757
O27 Dy6 O17 136.6(5) . 2_757
O18 Dy6 O17 70.3(9) . .
O18 Dy6 O17 73.1(8) 2_757 .
O24 Dy6 O17 147.4(12) . .
O24 Dy6 O17 74.2(5) 2_757 .
O27 Dy6 O17 136.6(5) 2_757 .
O27 Dy6 O17 114.7(4) . .
O17 Dy6 O17 74.7(10) 2_757 .
O18 Dy6 Dy5 125.7(5) . .
O18 Dy6 Dy5 79.9(4) 2_757 .
O24 Dy6 Dy5 34.2(4) . .
O24 Dy6 Dy5 117.2(9) 2_757 .
O27 Dy6 Dy5 35.6(2) 2_757 .
O27 Dy6 Dy5 94.0(8) . .
O17 Dy6 Dy5 86.9(3) 2_757 .
O17 Dy6 Dy5 151.1(7) . .
O18 Dy6 Dy5 79.9(4) . 2_757
O18 Dy6 Dy5 125.7(5) 2_757 2_757
O24 Dy6 Dy5 117.2(9) . 2_757
O24 Dy6 Dy5 34.2(4) 2_757 2_757
O27 Dy6 Dy5 94.0(8) 2_757 2_757
O27 Dy6 Dy5 35.6(2) . 2_757
O17 Dy6 Dy5 151.1(7) 2_757 2_757
O17 Dy6 Dy5 86.9(3) . 2_757
Dy5 Dy6 Dy5 117.8(8) . 2_757
Dy6A Dy6A O18 131.4(15) 2_757 .
Dy6A Dy6A O27 106.8(11) 2_757 .
O18 Dy6A O27 79.2(5) . .
Dy6A Dy6A O27 57.7(10) 2_757 2_757
O18 Dy6A O27 167.8(7) . 2_757
O27 Dy6A O27 90.5(5) . 2_757
Dy6A Dy6A O18 37.2(12) 2_757 2_757
O18 Dy6A O18 127.2(8) . 2_757
O27 Dy6A O18 143.1(6) . 2_757
O27 Dy6A O18 65.0(4) 2_757 2_757
Dy6A Dy6A O17 101.3(10) 2_757 2_757
O18 Dy6A O17 76.1(6) . 2_757
O27 Dy6A O17 150.8(6) . 2_757
O27 Dy6A O17 111.8(6) 2_757 2_757
O18 Dy6A O17 66.0(6) 2_757 2_757
Dy6A Dy6A O17 65.1(9) 2_757 .
O18 Dy6A O17 68.5(7) . .
O27 Dy6A O17 113.6(5) . .
O27 Dy6A O17 122.3(5) 2_757 .
O18 Dy6A O17 65.3(5) 2_757 .
O17 Dy6A O17 71.2(7) 2_757 .
Dy6A Dy6A Dy8A 140.2(17) 2_757 .
O18 Dy6A Dy8A 37.5(4) . .
O27 Dy6A Dy8A 44.5(3) . .
O27 Dy6A Dy8A 130.6(4) 2_757 .
O18 Dy6A Dy8A 163.3(5) 2_757 .
O17 Dy6A Dy8A 107.0(5) 2_757 .
O17 Dy6A Dy8A 98.3(5) . .
Dy6A Dy6A Dy5 89.9(14) 2_757 .
O18 Dy6A Dy5 137.7(6) . .
O27 Dy6A Dy5 99.6(4) . .
O27 Dy6A Dy5 37.5(2) 2_757 .
O18 Dy6A Dy5 77.9(4) 2_757 .
O17 Dy6A Dy5 88.4(4) 2_757 .
O17 Dy6A Dy5 142.6(5) . .
Dy8A Dy6A Dy5 117.9(3) . .
Dy6A Dy6A Dy8A 33.1(15) 2_757 2_757
O18 Dy6A Dy8A 156.9(6) . 2_757
O27 Dy6A Dy8A 118.3(4) . 2_757
O27 Dy6A Dy8A 35.2(2) 2_757 2_757
O18 Dy6A Dy8A 30.2(3) 2_757 2_757
O17 Dy6A Dy8A 89.9(5) 2_757 2_757
O17 Dy6A Dy8A 89.8(4) . 2_757
Dy8A Dy6A Dy8A 162.8(3) . 2_757
Dy5 Dy6A Dy8A 58.35(14) . 2_757
Dy6A Dy6A Dy5 79.6(14) 2_757 2_757
O18 Dy6A Dy5 82.3(5) . 2_757
O27 Dy6A Dy5 33.8(3) . 2_757
O27 Dy6A Dy5 92.7(3) 2_757 2_757
O18 Dy6A Dy5 116.1(4) 2_757 2_757
O17 Dy6A Dy5 151.8(5) 2_757 2_757
O17 Dy6A Dy5 84.2(4) . 2_757
Dy8A Dy6A Dy5 62.26(18) . 2_757
Dy5 Dy6A Dy5 119.8(2) . 2_757
Dy8A Dy6A Dy5 103.85(19) 2_757 2_757
N10 Dy7 O21 147.9(10) . .
N10 Dy7 O25 93.0(5) . .
O21 Dy7 O25 77.0(4) . .
N10 Dy7 O25 93.0(5) . 6_575
O21 Dy7 O25 77.0(4) . 6_575
O25 Dy7 O25 139.8(8) . 6_575
N10 Dy7 O20 135.5(6) . 6_575
O21 Dy7 O20 66.2(4) . 6_575
O25 Dy7 O20 130.3(6) . 6_575
O25 Dy7 O20 62.3(5) 6_575 6_575
N10 Dy7 O20 135.5(6) . .
O21 Dy7 O20 66.2(4) . .
O25 Dy7 O20 62.3(5) . .
O25 Dy7 O20 130.3(6) 6_575 .
O20 Dy7 O20 72.5(7) 6_575 .
N10 Dy7 N9 65.9(8) . 6_575
O21 Dy7 N9 136.8(6) . 6_575
O25 Dy7 N9 142.3(8) . 6_575
O25 Dy7 N9 74.9(7) 6_575 6_575
O20 Dy7 N9 71.9(6) 6_575 6_575
O20 Dy7 N9 110.6(7) . 6_575
N10 Dy7 N9 65.9(8) . .
O21 Dy7 N9 136.8(6) . .
O25 Dy7 N9 74.9(7) . .
O25 Dy7 N9 142.3(8) 6_575 .
O20 Dy7 N9 110.6(7) 6_575 .
O20 Dy7 N9 71.9(6) . .
N9 Dy7 N9 68.1(12) 6_575 .
N10 Dy7 Dy5 147.8(4) . 6_575
O21 Dy7 Dy5 34.35(18) . 6_575
O25 Dy7 Dy5 110.4(5) . 6_575
O25 Dy7 Dy5 54.9(4) 6_575 6_575
O20 Dy7 Dy5 35.2(3) 6_575 6_575
O20 Dy7 Dy5 76.4(4) . 6_575
N9 Dy7 Dy5 102.6(6) 6_575 6_575
N9 Dy7 Dy5 140.3(6) . 6_575
N10 Dy7 Dy5 147.8(4) . .
O21 Dy7 Dy5 34.35(18) . .
O25 Dy7 Dy5 54.9(4) . .
O25 Dy7 Dy5 110.4(5) 6_575 .
O20 Dy7 Dy5 76.4(4) 6_575 .
O20 Dy7 Dy5 35.2(3) . .
N9 Dy7 Dy5 140.3(6) 6_575 .
N9 Dy7 Dy5 102.6(6) . .
Dy5 Dy7 Dy5 58.97(15) 6_575 .
Dy7A Dy7A O20 122.8(4) 6_575 .
Dy7A Dy7A O25A 92.7(5) 6_575 .
O20 Dy7A O25A 130.1(7) . .
Dy7A Dy7A N9 116.1(7) 6_575 .
O20 Dy7A N9 88.9(7) . .
O25A Dy7A N9 106.9(8) . .
Dy7A Dy7A O25A 66.1(5) 6_575 6_575
O20 Dy7A O25A 146.2(6) . 6_575
O25A Dy7A O25A 26.6(10) . 6_575
N9 Dy7A O25A 117.6(7) . 6_575
Dy7A Dy7A O21 79.87(10) 6_575 .
O20 Dy7A O21 75.5(4) . .
O25A Dy7A O21 78.2(6) . .
N9 Dy7A O21 162.4(7) . .
O25A Dy7A O21 74.6(5) 6_575 .
Dy7A Dy7A O20 40.4(3) 6_575 6_575
O20 Dy7A O20 82.4(7) . 6_575
O25A Dy7A O20 123.4(6) . 6_575
N9 Dy7A O20 120.3(7) . 6_575
O25A Dy7A O20 99.3(6) 6_575 6_575
O21 Dy7A O20 66.4(3) . 6_575
Dy7A Dy7A N10 80.56(12) 6_575 .
O20 Dy7A N10 151.7(6) . .
O25A Dy7A N10 55.6(8) . .
N9 Dy7A N10 64.8(8) . .
O25A Dy7A N10 53.8(8) 6_575 .
O21 Dy7A N10 128.4(7) . .
O20 Dy7A N10 119.0(4) 6_575 .
Dy7A Dy7A N9 47.9(6) 6_575 6_575
O20 Dy7A N9 123.0(6) . 6_575
O25A Dy7A N9 106.8(7) . 6_575
N9 Dy7A N9 68.3(12) . 6_575
O25A Dy7A N9 87.9(7) 6_575 6_575
O21 Dy7A N9 127.2(6) . 6_575
O20 Dy7A N9 68.2(6) 6_575 6_575
N10 Dy7A N9 58.6(6) . 6_575
Dy7A Dy7A Dy5 115.04(6) 6_575 .
O20 Dy7A Dy5 38.5(3) . .
O25A Dy7A Dy5 97.3(5) . .
N9 Dy7A Dy5 121.4(6) . .
O25A Dy7A Dy5 107.8(5) 6_575 .
O21 Dy7A Dy5 41.10(17) . .
O20 Dy7A Dy5 84.1(3) 6_575 .
N10 Dy7A Dy5 150.6(6) . .
N9 Dy7A Dy5 150.2(5) 6_575 .
Dy7A Dy7A Dy5 53.75(4) 6_575 6_575
O20 Dy7A Dy5 80.1(4) . 6_575
O25A Dy7A Dy5 99.1(5) . 6_575
N9 Dy7A Dy5 152.8(6) . 6_575
O25A Dy7A Dy5 83.1(5) 6_575 6_575
O21 Dy7A Dy5 32.75(18) . 6_575
O20 Dy7A Dy5 33.9(3) 6_575 6_575
N10 Dy7A Dy5 128.1(3) . 6_575
N9 Dy7A Dy5 97.1(5) 6_575 6_575
Dy5 Dy7A Dy5 61.28(6) . 6_575
O23 Dy8 N7 98.0(7) 2_757 .
O23 Dy8 N6 87.8(5) 2_757 .
N7 Dy8 N6 78.6(8) . .
O23 Dy8 O16 79.9(4) 2_757 .
N7 Dy8 O16 151.6(8) . .
N6 Dy8 O16 73.1(4) . .
O23 Dy8 O26 119.3(5) 2_757 .
N7 Dy8 O26 79.3(8) . .
N6 Dy8 O26 147.0(5) . .
O16 Dy8 O26 126.6(4) . .
O23 Dy8 O27 77.4(4) 2_757 .
N7 Dy8 O27 140.8(7) . .
N6 Dy8 O27 139.0(4) . .
O16 Dy8 O27 66.8(3) . .
O26 Dy8 O27 70.0(4) . .
O23 Dy8 O18 138.8(5) 2_757 .
N7 Dy8 O18 121.5(8) . .
N6 Dy8 O18 109.6(5) . .
O16 Dy8 O18 70.7(4) . .
O26 Dy8 O18 63.3(5) . .
O27 Dy8 O18 64.9(3) . .
O23 Dy8 N8 160.1(6) 2_757 .
N7 Dy8 N8 69.0(8) . .
N6 Dy8 N8 75.0(6) . .
O16 Dy8 N8 104.0(5) . .
O26 Dy8 N8 74.4(6) . .
O27 Dy8 N8 122.3(5) . .
O18 Dy8 N8 58.8(5) . .
O23 Dy8 Dy5 63.0(3) 2_757 2_757
N7 Dy8 Dy5 160.6(7) . 2_757
N6 Dy8 Dy5 103.4(4) . 2_757
O16 Dy8 Dy5 35.4(2) . 2_757
O26 Dy8 Dy5 105.6(3) . 2_757
O27 Dy8 Dy5 36.02(19) . 2_757
O18 Dy8 Dy5 76.5(3) . 2_757
N8 Dy8 Dy5 130.3(4) . 2_757
O18 Dy8A O16 85.7(5) . .
O18 Dy8A O27 80.1(4) . .
O16 Dy8A O27 74.4(3) . .
O18 Dy8A O26A 117.4(7) . .
O16 Dy8A O26A 142.1(6) . .
O27 Dy8A O26A 80.2(5) . .
O18 Dy8A O23 151.9(5) . 2_757
O16 Dy8A O23 75.0(4) . 2_757
O27 Dy8A O23 75.2(3) . 2_757
O26A Dy8A O23 71.6(7) . 2_757
O18 Dy8A N7 129.7(7) . .
O16 Dy8A N7 133.5(7) . .
O27 Dy8A N7 132.6(6) . .
O26A Dy8A N7 54.3(8) . .
O23 Dy8A N7 77.9(6) 2_757 .
O18 Dy8A N8 68.4(6) . .
O16 Dy8A N8 114.7(6) . .
O27 Dy8A N8 145.8(6) . .
O26A Dy8A N8 102.1(7) . .
O23 Dy8A N8 138.3(6) 2_757 .
N7 Dy8A N8 66.6(7) . .
O18 Dy8A N6 119.5(5) . .
O16 Dy8A N6 70.1(4) . .
O27 Dy8A N6 137.1(4) . .
O26A Dy8A N6 115.1(6) . .
O23 Dy8A N6 73.0(4) 2_757 .
N7 Dy8A N6 66.3(7) . .
N8 Dy8A N6 73.2(6) . .
O18 Dy8A Dy6A 40.0(4) . .
O16 Dy8A Dy6A 89.0(3) . .
O27 Dy8A Dy6A 43.0(3) . .
O26A Dy8A Dy6A 91.3(6) . .
O23 Dy8A Dy6A 118.1(3) 2_757 .
N7 Dy8A Dy6A 137.3(6) . .
N8 Dy8A Dy6A 102.9(5) . .
N6 Dy8A Dy6A 153.5(4) . .
O18 Dy8A Dy5 87.5(4) . 2_757
O16 Dy8A Dy5 37.8(2) . 2_757
O27 Dy8A Dy5 37.6(2) . 2_757
O26A Dy8A Dy5 109.5(5) . 2_757
O23 Dy8A Dy5 64.7(3) 2_757 2_757
N7 Dy8A Dy5 142.6(5) . 2_757
N8 Dy8A Dy5 146.7(5) . 2_757
N6 Dy8A Dy5 101.7(3) . 2_757
Dy6A Dy8A Dy5 66.77(17) . 2_757
O18 Dy8A Dy6A 41.3(4) . 2_757
O16 Dy8A Dy6A 82.4(3) . 2_757
O27 Dy8A Dy6A 39.5(3) . 2_757
O26A Dy8A Dy6A 95.6(6) . 2_757
O23 Dy8A Dy6A 114.5(3) 2_757 2_757
N7 Dy8A Dy6A 143.7(6) . 2_757
N8 Dy8A Dy6A 107.0(5) . 2_757
N6 Dy8A Dy6A 148.8(4) . 2_757
Dy6A Dy8A Dy6A 6.8(3) . 2_757
Dy5 Dy8A Dy6A 60.37(15) 2_757 2_757
C2 O1 C1 118.7(12) . .
C2 O1 Dy1 117.2(10) . .
C1 O1 Dy1 123.4(11) . .
C7 O2 Dy4 135.1(9) . 2_756
C7 O2 Dy1 120.9(9) . .
Dy4 O2 Dy1 103.9(3) 2_756 .
C18 O3 C20 120.3(11) . .
C18 O3 Dy2 115.4(8) . .
C20 O3 Dy2 122.8(9) . .
C19 O4 Dy4 116.9(7) . 2_756
C19 O4 Dy2 122.0(8) . .
Dy4 O4 Dy2 110.1(3) 2_756 .
C29 O5 Dy3 129.1(7) . .
C29 O5 Dy2 122.9(7) . .
Dy3 O5 Dy2 105.8(3) . .
C28 O6 C30 114.4(10) . .
C28 O6 Dy2 115.2(7) . .
C30 O6 Dy2 127.6(9) . .
Dy3 O7 Dy2 105.2(3) . .
Dy3 O7 Dy2 105.2(3) . 6_565
Dy2 O7 Dy2 102.6(4) . 6_565
Dy1 O8 Dy2 110.8(3) . 2_756
Dy1 O8 Dy4 104.0(3) . .
Dy2 O8 Dy4 107.4(3) 2_756 .
C31 O9 Dy4 140.3(12) . .
C32 O11 Dy3 145.7(9) . .
C32 O12 Dy2 131.2(8) . 6_565
C32 O12 Dy1 119.5(7) . 5_766
Dy2 O12 Dy1 104.5(4) 6_565 5_766
C32 O13 Dy4 134.5(8) . 6_565
Dy2 O14 Dy2 112.4(5) 6_565 .
C35 O15 C33 119.1(11) . .
C35 O15 Dy5 114.7(7) . 2_757
C33 O15 Dy5 124.9(9) . 2_757
C34 O16 Dy8A 127.0(8) . .
C34 O16 Dy5 123.6(7) . 2_757
Dy8A O16 Dy5 105.9(4) . 2_757
C34 O16 Dy8 128.5(7) . .
Dy8A O16 Dy8 14.07(9) . .
Dy5 O16 Dy8 107.7(3) 2_757 .
C50 O17 C52 120(2) . .
C50 O17 Dy6A 119.0(16) . 2_757
C52 O17 Dy6A 119(2) . 2_757
C50 O17 Dy6 111.2(15) . .
C52 O17 Dy6 126(2) . .
Dy6A O17 Dy6 7.8(3) 2_757 .
C50 O17 Dy6A 105.6(15) . .
C52 O17 Dy6A 132(2) . .
Dy6A O17 Dy6A 13.6(3) 2_757 .
Dy6 O17 Dy6A 6.0(2) . .
C51 O18 Dy8A 137.2(11) . .
C51 O18 Dy6A 115.2(12) . .
Dy8A O18 Dy6A 102.5(6) . .
C51 O18 Dy6 107.8(13) . .
Dy8A O18 Dy6 108.3(9) . .
Dy6A O18 Dy6 7.9(7) . .
C51 O18 Dy8 135.7(10) . .
Dy8A O18 Dy8 2.62(16) . .
Dy6A O18 Dy8 104.9(6) . .
Dy6 O18 Dy8 110.7(8) . .
C51 O18 Dy6A 105.9(11) . 2_757
Dy8A O18 Dy6A 108.4(5) . 2_757
Dy6A O18 Dy6A 11.4(4) . 2_757
Dy6 O18 Dy6A 4.3(2) . 2_757
Dy8 O18 Dy6A 110.9(5) . 2_757
C53 O19 C54 130(2) . .
C53 O19 Dy5 116.7(17) . .
C54 O19 Dy5 112.9(11) . .
C59 O20 Dy7A 117.9(10) . .
C59 O20 Dy5 130.0(11) . .
Dy7A O20 Dy5 111.4(5) . .
C59 O20 Dy7 120.6(10) . .
Dy7A O20 Dy7 4.9(3) . .
Dy5 O20 Dy7 108.1(5) . .
C59 O20 Dy7A 114.3(10) . 6_575
Dy7A O20 Dy7A 16.88(19) . 6_575
Dy5 O20 Dy7A 110.5(5) . 6_575
Dy7 O20 Dy7A 13.71(18) . 6_575
Dy5 O21 Dy5 110.7(5) 6_575 .
Dy5 O21 Dy7A 95.9(3) 6_575 6_575
Dy5 O21 Dy7A 113.1(4) . 6_575
Dy5 O21 Dy7A 113.1(4) 6_575 .
Dy5 O21 Dy7A 95.9(3) . .
Dy7A O21 Dy7A 20.26(19) 6_575 .
Dy5 O21 Dy7 109.5(3) 6_575 .
Dy5 O21 Dy7 109.5(3) . .
Dy7A O21 Dy7 13.86(18) 6_575 .
Dy7A O21 Dy7 13.86(18) . .
C63 O22 Dy5 124.4(4) . .
C63 O22 Dy5 124.4(4) . 6_575
Dy5 O22 Dy5 106.6(5) . 6_575
C63 O23 Dy8 150.4(12) . 2_757
C63 O23 Dy8A 140.3(11) . 2_757
Dy8 O23 Dy8A 10.63(13) 2_757 2_757
O26 C64 O25 125.7(12) . .
O26 C64 O24 120.9(11) . .
O25 C64 O24 113.4(11) . .
C64 O24 Dy5 121.5(8) . .
C64 O24 Dy6 122.2(8) . .
Dy5 O24 Dy6 111.3(5) . .
C64 O25 Dy7 133.9(12) . .
C64 O26 Dy8 151.7(11) . .
O25A C64A O26A 119(3) . .
O25A C64A O24A 124(3) . .
O26A C64A O24A 117(3) . .
O25A C64A C64A 79(2) . 6_575
O26A C64A C64A 135.5(19) . 6_575
O24A C64A C64A 59.1(14) . 6_575
O25A C64A O25A 37.0(18) . 6_575
O26A C64A O25A 140(2) . 6_575
O24A C64A O25A 94(2) . 6_575
C64A C64A O25A 41.9(13) 6_575 6_575
C64A O24A C64A 62(3) 6_575 .
O25A O25A C64A 101(2) 6_575 .
O25A O25A C64A 41.9(13) 6_575 6_575
C64A O25A C64A 59(3) . 6_575
O25A O25A Dy7A 87.3(5) 6_575 .
C64A O25A Dy7A 136(2) . .
C64A O25A Dy7A 116.6(17) 6_575 .
O25A O25A Dy7A 66.1(5) 6_575 6_575
C64A O25A Dy7A 137(2) . 6_575
C64A O25A Dy7A 98.0(16) 6_575 6_575
Dy7A O25A Dy7A 21.3(3) . 6_575
C64A O26A Dy8A 135.5(18) . .
Dy6A O27 Dy8A 92.4(4) . .
Dy6A O27 Dy5 114.4(4) . 2_757
Dy8A O27 Dy5 106.1(4) . 2_757
Dy6A O27 Dy6 7.6(3) . .
Dy8A O27 Dy6 97.7(5) . .
Dy5 O27 Dy6 107.6(4) 2_757 .
Dy6A O27 Dy6A 15.5(4) . 2_757
Dy8A O27 Dy6A 105.3(4) . 2_757
Dy5 O27 Dy6A 101.9(4) 2_757 2_757
Dy6 O27 Dy6A 8.3(5) . 2_757
Dy6A O27 Dy8 104.3(4) . .
Dy8A O27 Dy8 12.65(9) . .
Dy5 O27 Dy8 104.2(3) 2_757 .
Dy6 O27 Dy8 109.9(5) . .
Dy6A O27 Dy8 117.7(4) 2_757 .
C8 N1 C9 120(2) . .
C8 N1 Dy4 123.8(15) . 2_756
C9 N1 Dy4 114.6(15) . 2_756
C10 N2 C11 114.1(18) . .
C10 N2 Dy4 107.2(15) . 2_756
C11 N2 Dy4 108.2(13) . 2_756
C13 N3 C12 117(2) . .
C13 N3 Dy4 123.0(16) . 2_756
C12 N3 Dy4 117.7(15) . 2_756
C21 N4 C21 123(3) 6_565 .
C21 N4 Dy3 107.6(15) 6_565 .
C21 N4 Dy3 107.6(15) . .
C23 N5 C22 118.4(17) . .
C23 N5 Dy3 126.1(13) . .
C22 N5 Dy3 114.9(13) . .
C40 N6 C41 116.8(16) . .
C40 N6 Dy8 129.7(13) . .
C41 N6 Dy8 113.1(12) . .
C40 N6 Dy8A 119.0(13) . .
C41 N6 Dy8A 122.7(12) . .
Dy8 N6 Dy8A 11.69(11) . .
O1 C2 C3 125.5(10) . .
O1 C2 C7 114.4(10) . .
C3 C2 C7 120.0 . .
C2 C3 C4 120.0 . .
C5 C4 C3 120.0 . .
C4 C5 C6 120.0 . .
C7 C6 C5 120.0 . .
C7 C6 C8 125.0(12) . .
C5 C6 C8 114.3(12) . .
O2 C7 C6 120.9(10) . .
O2 C7 C2 118.9(10) . .
C6 C7 C2 120.0 . .
N1 C8 C6 130.6(18) . .
C10 C9 N1 111(2) . .
C9 C10 N2 119(2) . .
N2 C11 C12 114(2) . .
N3 C12 C11 118(2) . .
N3 C13 C14 123.7(18) . .
C13 C14 C15 116.5(11) . .
C13 C14 C19 123.5(11) . .
C15 C14 C19 120.0 . .
C14 C15 C16 119.9 . .
C17 C16 C15 120.0 . .
C16 C17 C18 120.0 . .
C19 C18 C17 120.0 . .
C19 C18 O3 115.8(9) . .
C17 C18 O3 124.2(9) . .
O4 C19 C18 117.5(9) . .
O4 C19 C14 122.5(9) . .
C18 C19 C14 120.0 . .
C22 C21 N4 113(2) . .
C21 C22 N5 112.1(19) . .
N5 C23 C24 129.4(16) . .
C29 C24 C25 120.0 . .
C29 C24 C23 122.9(9) . .
C25 C24 C23 117.1(9) . .
C26 C25 C24 120.0 . .
C27 C26 C25 120.0 . .
C26 C27 C28 120.0 . .
O6 C28 C29 114.2(7) . .
O6 C28 C27 125.8(7) . .
C29 C28 C27 120.0 . .
O5 C29 C24 122.1(7) . .
O5 C29 C28 117.9(7) . .
C24 C29 C28 120.0 . .
O9 C31 O9 118(2) 6_565 .
O9 C31 O10 120.7(11) 6_565 .
O9 C31 O10 120.7(11) . .
O11 C32 O13 124.5(14) . .
O11 C32 O12 119.0(11) . .
O13 C32 O12 116.4(13) . .
C35 C34 C39 120.0 . .
C35 C34 O16 117.0(8) . .
C39 C34 O16 123.1(8) . .
C34 C35 C36 120.0 . .
C34 C35 O15 115.5(8) . .
C36 C35 O15 124.4(8) . .
C37 C36 C35 120.0 . .
C38 C37 C36 120.0 . .
C37 C38 C39 120.0 . .
C38 C39 C34 120.0 . .
C38 C39 C40 117.9(10) . .
C34 C39 C40 121.5(10) . .
N6 C40 C39 130.2(17) . .
N6 C41 C42 100.6(16) . .
N7 C42 C41 115(2) . .
C43 N7 C42 119(2) . .
C43 N7 Dy8 126(2) . .
C42 N7 Dy8 99.8(16) . .
C43 N7 Dy8A 115.6(19) . .
C42 N7 Dy8A 109.4(16) . .
Dy8 N7 Dy8A 10.52(19) . .
C45 N8 C44 133(2) . .
C45 N8 Dy8A 115.9(19) . .
C44 N8 Dy8A 110.7(17) . .
C45 N8 Dy8 126(2) . .
C44 N8 Dy8 99.6(17) . .
Dy8A N8 Dy8 12.20(11) . .
N7 C43 C44 112(3) . .
N8 C44 C43 124(3) . .
N8 C45 C46 143(3) . .
C51 C46 C47 120.0 . .
C51 C46 C45 117.9(18) . .
C47 C46 C45 121.7(18) . .
C46 C47 C48 120.0 . .
C49 C48 C47 120.0 . .
C48 C49 C50 120.0 . .
O17 C50 C49 124.2(18) . .
O17 C50 C51 115.8(18) . .
C49 C50 C51 120.0 . .
C46 C51 C50 120.0 . .
C46 C51 O18 112.6(14) . .
C50 C51 O18 126.9(14) . .
C59 C54 C55 120.0 . .
C59 C54 O19 122.9(13) . .
C55 C54 O19 116.9(13) . .
C54 C55 C56 120.0 . .
C57 C56 C55 120.0 . .
C56 C57 C58 120.0 . .
C59 C58 C57 120.0 . .
C59 C58 C60 116.9(17) . .
C57 C58 C60 122.9(17) . .
C54 C59 C58 120.0 . .
C54 C59 O20 107.2(13) . .
C58 C59 O20 132.7(13) . .
C60 N9 C61 119.1(16) . .
C60 N9 Dy7A 116.9(16) . .
C61 N9 Dy7A 123.9(12) . .
C60 N9 Dy7 127.1(16) . .
C61 N9 Dy7 113.7(12) . .
Dy7A N9 Dy7 12.4(3) . .
C60 N9 Dy7A 118.6(16) . 6_575
C61 N9 Dy7A 120.9(12) . 6_575
Dy7A N9 Dy7A 16.0(2) . 6_575
Dy7 N9 Dy7A 11.8(2) . 6_575
C62 N10 C62 120(3) 6_575 .
C62 N10 Dy7 115.4(13) 6_575 .
C62 N10 Dy7 115.4(13) . .
C62 N10 Dy7A 122.3(13) 6_575 .
C62 N10 Dy7A 104.5(13) . .
Dy7 N10 Dy7A 11.4(2) . .
C62 N10 Dy7A 104.5(13) 6_575 6_575
C62 N10 Dy7A 122.3(13) . 6_575
Dy7 N10 Dy7A 11.4(2) . 6_575
Dy7A N10 Dy7A 18.9(2) . 6_575
N9 C60 C58 130(2) . .
N9 C61 C62 110.1(14) . .
N10 C62 C61 113.5(15) . .
O22 C63 O23 122.9(10) . 6_575
O22 C63 O23 122.9(10) . .
O23 C63 O23 114(2) 6_575 .
O29 Cl1 O31 103.4(13) . .
O29 Cl1 O30 114.2(15) . .
O31 Cl1 O30 109.3(14) . .
O29 Cl1 O28 107.2(13) . .
O31 Cl1 O28 114.6(10) . .
O30 Cl1 O28 108.2(14) . .

loop_
_geom_bond_atom_site_label_1
_geom_bond_atom_site_label_2
_geom_bond_distance
_geom_bond_site_symmetry_2
Dy1 O8 2.304(8) .
Dy1 O8 2.304(8) 2_756
Dy1 O2 2.344(10) .
Dy1 O2 2.344(10) 2_756
Dy1 O12 2.438(9) 6_565
Dy1 O12 2.438(9) 5_766
Dy1 O1 2.554(10) .
Dy1 O1 2.554(10) 2_756
Dy1 Dy4 3.6925(8) .
Dy1 Dy4 3.6925(8) 2_756
Dy1 Dy2 3.8166(7) 2_756
Dy1 Dy2 3.8166(7) .
Dy2 O14 2.216(7) .
Dy2 O8 2.333(8) 2_756
Dy2 O5 2.347(9) .
Dy2 O4 2.355(9) .
Dy2 O7 2.360(7) .
Dy2 O12 2.389(9) 6_565
Dy2 O3 2.522(9) .
Dy2 O6 2.598(8) .
Dy2 Dy2 3.6823(11) 6_565
Dy2 Dy3 3.7377(10) .
Dy2 Dy4 3.7972(9) 2_756
Dy3 O11 2.292(11) .
Dy3 O11 2.292(11) 6_565
Dy3 O5 2.339(9) .
Dy3 O5 2.339(9) 6_565
Dy3 O7 2.345(12) .
Dy3 N4 2.54(3) .
Dy3 N5 2.546(13) 6_565
Dy3 N5 2.546(13) .
Dy3 Dy2 3.7377(10) 6_565
Dy4 O9 2.244(11) .
Dy4 O13 2.251(8) 6_565
Dy4 O4 2.277(9) 2_756
Dy4 O2 2.343(12) 2_756
Dy4 O8 2.380(7) .
Dy4 N3 2.488(16) 2_756
Dy4 N1 2.547(18) 2_756
Dy4 N2 2.588(17) 2_756
Dy4 Dy2 3.7972(10) 2_756
Dy5 O24 2.293(11) .
Dy5 O21 2.307(7) .
Dy5 O27 2.323(8) 2_757
Dy5 O16 2.329(10) 2_757
Dy5 O20 2.337(12) .
Dy5 O22 2.368(8) .
Dy5 O19 2.562(15) .
Dy5 O15 2.580(10) 2_757
Dy5 Dy7A 3.491(3) .
Dy5 Dy8A 3.657(3) 2_757
Dy5 Dy6A 3.734(9) .
Dy5 Dy5 3.7962(12) 6_575
Dy6 O18 2.311(18) .
Dy6 O18 2.311(18) 2_757
Dy6 O24 2.317(15) .
Dy6 O24 2.317(15) 2_757
Dy6 O27 2.39(2) 2_757
Dy6 O27 2.39(2) .
Dy6 O17 2.67(3) 2_757
Dy6 O17 2.67(3) .
Dy6 Dy5 3.805(16) 2_757
Dy6A Dy6A 0.693(15) 2_757
Dy6A O18 2.113(16) .
Dy6A O27 2.192(14) .
Dy6A O27 2.482(12) 2_757
Dy6A O18 2.623(17) 2_757
Dy6A O17 2.67(2) 2_757
Dy6A O17 2.88(2) .
Dy6A Dy8A 3.209(9) .
Dy6A Dy8A 3.768(8) 2_757
Dy6A Dy5 3.797(10) 2_757
Dy7 N10 2.228(10) .
Dy7 O21 2.415(16) .
Dy7 O25 2.418(15) .
Dy7 O25 2.418(15) 6_575
Dy7 O20 2.428(16) 6_575
Dy7 O20 2.428(16) .
Dy7 N9 2.53(2) 6_575
Dy7 N9 2.53(2) .
Dy7 Dy5 3.856(9) 6_575
Dy7A Dy7A 0.841(7) 6_575
Dy7A O20 1.876(14) .
Dy7A O25A 2.12(2) .
Dy7A N9 2.26(2) .
Dy7A O25A 2.32(2) 6_575
Dy7A O21 2.392(12) .
Dy7A O20 2.437(14) 6_575
Dy7A N10 2.565(16) .
Dy7A N9 2.74(2) 6_575
Dy7A Dy5 3.922(4) 6_575
Dy8 O23 2.028(13) 2_757
Dy8 N7 2.14(2) .
Dy8 N6 2.354(15) .
Dy8 O16 2.415(10) .
Dy8 O26 2.449(13) .
Dy8 O27 2.530(9) .
Dy8 O18 2.585(16) .
Dy8 N8 2.77(2) .
Dy8 Dy5 3.830(3) 2_757
Dy8A O18 2.000(16) .
Dy8A O16 2.252(10) .
Dy8A O27 2.253(9) .
Dy8A O26A 2.41(2) .
Dy8A O23 2.455(13) 2_757
Dy8A N7 2.55(2) .
Dy8A N8 2.60(2) .
Dy8A N6 2.659(15) .
Dy8A Dy5 3.657(3) 2_757
Dy8A Dy6A 3.768(8) 2_757
O1 C2 1.362(17) .
O1 C1 1.44(2) .
O2 C7 1.379(14) .
O2 Dy4 2.343(12) 2_756
O3 C18 1.399(14) .
O3 C20 1.45(2) .
O4 C19 1.360(12) .
O4 Dy4 2.277(9) 2_756
O5 C29 1.351(11) .
O6 C28 1.382(14) .
O6 C30 1.401(19) .
O7 Dy2 2.360(7) 6_565
O8 Dy2 2.333(8) 2_756
O9 C31 1.263(15) .
O10 C31 1.32(3) .
O11 C32 1.230(17) .
O12 C32 1.315(16) .
O12 Dy2 2.389(9) 6_565
O12 Dy1 2.438(9) 5_766
O13 C32 1.259(15) .
O13 Dy4 2.251(8) 6_565
O14 Dy2 2.216(7) 6_565
O15 C35 1.410(14) .
O15 C33 1.419(18) .
O15 Dy5 2.580(9) 2_757
O16 C34 1.379(13) .
O16 Dy5 2.329(10) 2_757
O17 C50 1.28(2) .
O17 C52 1.37(3) .
O17 Dy6A 2.67(2) 2_757
O18 C51 1.61(2) .
O18 Dy6A 2.623(17) 2_757
O19 C53 1.18(2) .
O19 C54 1.417(19) .
O20 C59 1.373(17) .
O20 Dy7A 2.437(14) 6_575
O21 Dy5 2.307(7) 6_575
O21 Dy7A 2.392(12) 6_575
O22 C63 1.26(2) .
O22 Dy5 2.368(8) 6_575
O23 C63 1.313(16) .
O23 Dy8 2.028(13) 2_757
O23 Dy8A 2.455(13) 2_757
C64 O26 1.261(9) .
C64 O25 1.277(9) .
C64 O24 1.291(9) .
C64A O25A 1.15(4) .
C64A O26A 1.37(4) .
C64A O24A 1.45(3) .
C64A C64A 1.49(7) 6_575
C64A O25A 1.69(4) 6_575
O24A C64A 1.45(3) 6_575
O25A O25A 1.04(4) 6_575
O25A C64A 1.69(4) 6_575
O25A Dy7A 2.32(2) 6_575
O27 Dy5 2.323(8) 2_757
O27 Dy6A 2.482(12) 2_757
N1 C8 1.30(3) .
N1 C9 1.48(3) .
N1 Dy4 2.547(18) 2_756
N2 C10 1.50(3) .
N2 C11 1.51(3) .
N2 Dy4 2.588(17) 2_756
N3 C13 1.29(2) .
N3 C12 1.38(3) .
N3 Dy4 2.488(16) 2_756
N4 C21 1.48(3) 6_565
N4 C21 1.48(3) .
N5 C23 1.24(2) .
N5 C22 1.46(2) .
N6 C40 1.26(2) .
N6 C41 1.44(2) .
C2 C3 1.385(8) .
C2 C7 1.385(8) .
C3 C4 1.385(8) .
C4 C5 1.384(8) .
C5 C6 1.385(8) .
C6 C7 1.384(8) .
C6 C8 1.41(2) .
C9 C10 1.39(3) .
C11 C12 1.55(3) .
C13 C14 1.35(2) .
C14 C15 1.376(7) .
C14 C19 1.376(7) .
C15 C16 1.376(7) .
C16 C17 1.375(7) .
C17 C18 1.376(7) .
C18 C19 1.375(7) .
C21 C22 1.43(3) .
C23 C24 1.45(2) .
C24 C29 1.392(6) .
C24 C25 1.393(6) .
C25 C26 1.392(6) .
C26 C27 1.392(6) .
C27 C28 1.393(6) .
C28 C29 1.392(6) .
C31 O9 1.263(15) 6_565
C34 C35 1.376(7) .
C34 C39 1.377(7) .
C35 C36 1.377(7) .
C36 C37 1.377(7) .
C37 C38 1.376(7) .
C38 C39 1.376(7) .
C39 C40 1.46(2) .
C41 C42 1.79(3) .
C42 N7 1.38(3) .
N7 C43 1.369(10) .
N8 C45 1.250(10) .
N8 C44 1.356(10) .
C43 C44 1.447(10) .
C45 C46 1.401(10) .
C46 C51 1.343(9) .
C46 C47 1.344(9) .
C47 C48 1.344(9) .
C48 C49 1.343(9) .
C49 C50 1.343(9) .
C50 C51 1.344(9) .
C54 C59 1.370(8) .
C54 C55 1.370(8) .
C55 C56 1.371(8) .
C56 C57 1.370(8) .
C57 C58 1.371(8) .
C58 C59 1.370(8) .
C58 C60 1.427(10) .
N9 C60 1.245(10) .
N9 C61 1.387(10) .
N9 Dy7A 2.74(2) 6_575
N10 C62 1.353(10) 6_575
N10 C62 1.353(10) .
N10 Dy7A 2.565(16) 6_575
C61 C62 1.441(10) .
C63 O23 1.313(16) 6_575
Cl1 O29 1.431(10) .
Cl1 O31 1.436(9) .
Cl1 O30 1.438(10) .
Cl1 O28 1.445(9) .

loop_
_platon_squeeze_void_nr
_platon_squeeze_void_average_x
_platon_squeeze_void_average_y
_platon_squeeze_void_average_z
_platon_squeeze_void_volume
_platon_squeeze_void_count_electrons
_platon_squeeze_void_content
1 0.026 -0.107 0.447 3412 1295 ' '
2 0.413 0.000 0.246 9 3 ' '
3 0.587 0.000 0.754 9 2 ' '
4 0.084 0.168 0.347 10 2 ' '
5 0.916 0.168 0.653 10 2 ' '
6 0.416 0.332 0.653 10 2 ' '
7 0.584 0.332 0.347 10 2 ' '
8 0.087 0.500 0.754 9 2 ' '
9 0.913 0.500 0.246 9 3 ' '
10 0.416 0.668 0.653 10 2 ' '
11 0.584 0.668 0.347 10 2 ' '
12 0.084 0.832 0.347 10 2 ' '
13 0.916 0.832 0.653 10 2 ' '
